data_7244104
loop_
_publ_author_name
'Delledonne, Andrea'
'Orlandini, Martina'
'Mazzeo, Paolo P.'
'Sissa, Cristina'
'Bacchi, Alessia'
'Terenziani, Francesca'
'Pelagatti, Paolo'

_publ_section_title
;
 Bis-isonicotinoyl linkers containing polyaromatic scaffolds: synthesis,
 structure and spectroscopic properties.
;
_journal_issue 2
_journal_name_full 'Physical chemistry chemical physics : PCCP'
_journal_page_first 1191
_journal_page_last 1201
_journal_paper_doi 10.1039/d1cp04438a
_journal_volume 24
_journal_year 2022
_chemical_formula_moiety 'C25 H16 N4 O3, 2(H2 O)'
_chemical_formula_sum 'C25 H20 N4 O5'
_chemical_formula_weight 456.45
_space_group_crystal_system monoclinic
_space_group_IT_number 15
_space_group_name_Hall '-C 2yc'
_space_group_name_H-M_alt 'C 1 2/c 1'
_atom_sites_solution_hydrogens mixed
_audit_creation_date 2021-05-21
_audit_creation_method
;
Olex2 1.2
(compiled 2018.05.29 svn.r3508 for OlexSys, GUI svn.r5506)
;
_audit_update_record
;
2021-07-22 deposited with the CCDC.	2021-12-02 downloaded from the CCDC.
;
_cell_angle_alpha 90
_cell_angle_beta 100.382(2)
_cell_angle_gamma 90
_cell_formula_units_Z 4
_cell_length_a 13.5492(10)
_cell_length_b 7.4023(5)
_cell_length_c 21.4841(16)
_cell_measurement_reflns_used 2197
_cell_measurement_temperature 200(2)
_cell_measurement_theta_max 26.548
_cell_measurement_theta_min 1.927
_cell_volume 2119.5(3)
_computing_molecular_graphics 'Olex2 (Dolomanov et al., 2009)'
_computing_publication_material 'Olex2 (Dolomanov et al., 2009)'
_computing_structure_refinement 'ShelXL (Sheldrick, 2015)'
_diffrn_ambient_temperature 200.0
_diffrn_measured_fraction_theta_full 0.999
_diffrn_measured_fraction_theta_max 0.992
_diffrn_measurement_device_type 'Bruker D8 Venture, Photon II'
_diffrn_radiation_type MoK\a
_diffrn_radiation_wavelength 0.71073
_diffrn_reflns_av_R_equivalents 0.0590
_diffrn_reflns_av_unetI/netI 0.0482
_diffrn_reflns_Laue_measured_fraction_full 0.999
_diffrn_reflns_Laue_measured_fraction_max 0.992
_diffrn_reflns_limit_h_max 16
_diffrn_reflns_limit_h_min -16
_diffrn_reflns_limit_k_max 8
_diffrn_reflns_limit_k_min -9
_diffrn_reflns_limit_l_max 26
_diffrn_reflns_limit_l_min -26
_diffrn_reflns_number 11535
_diffrn_reflns_point_group_measured_fraction_full 0.999
_diffrn_reflns_point_group_measured_fraction_max 0.992
_diffrn_reflns_theta_full 25.242
_diffrn_reflns_theta_max 26.548
_diffrn_reflns_theta_min 1.927
_diffrn_source ?\~A^1^
_exptl_absorpt_coefficient_mu 0.102
_exptl_crystal_density_diffrn 1.430
_exptl_crystal_description prism
_exptl_crystal_F_000 952
_exptl_crystal_size_max 0.08
_exptl_crystal_size_mid 0.06
_exptl_crystal_size_min 0.04
_refine_diff_density_max 0.386
_refine_diff_density_min -0.264
_refine_diff_density_rms 0.056
_refine_ls_extinction_method none
_refine_ls_goodness_of_fit_ref 1.124
_refine_ls_hydrogen_treatment constr
_refine_ls_matrix_type full
_refine_ls_number_parameters 158
_refine_ls_number_reflns 2197
_refine_ls_number_restraints 0
_refine_ls_restrained_S_all 1.124
_refine_ls_R_factor_all 0.1008
_refine_ls_R_factor_gt 0.0733
_refine_ls_shift/su_max 0.000
_refine_ls_shift/su_mean 0.000
_refine_ls_structure_factor_coef Fsqd
_refine_ls_weighting_details 'w=1/[\s^2^(Fo^2^)+(0.0456P)^2^+5.8115P] where P=(Fo^2^+2Fc^2^)/3'
_refine_ls_weighting_scheme calc
_refine_ls_wR_factor_gt 0.1461
_refine_ls_wR_factor_ref 0.1582
_reflns_Friedel_coverage 0.000
_reflns_number_gt 1660
_reflns_number_total 2197
_reflns_threshold_expression 'I > 2\s(I)'
_cod_data_source_file d1cp04438a2.cif
_cod_data_source_block 3
_cod_depositor_comments 'Adding full bibliography for 7244101--7244105.cif.'
_cod_database_code 7244104
_shelx_shelxl_version_number 2014/7
_shelx_space_group_comment
;
The symmetry employed for this shelxl refinement is uniquely defined
by the following loop, which should always be used as a source of
symmetry information in preference to the above space-group names.
They are only intended as comments.
;
_olex2_refinement_description
;
1. Fixed Uiso
 At 1.2 times of:
  All C(H) groups, All N(H) groups
 At 1.5 times of:
  All O(H,H) groups
2.a Free rotating group:
 O004(H00C,H00F)
2.b Aromatic/amide H refined with riding coordinates:
 N003(H003), C00A(H00A), C00B(H00B), C00D(H00D), C00E(H00E), C00G(H00G),
 C00H(H00H), C00I(H00I)
;
_olex2_submission_special_instructions 'No special instructions were received'

loop_
_space_group_symop_operation_xyz
'x, y, z'
'-x, y, -z+1/2'
'x+1/2, y+1/2, z'
'-x+1/2, y+1/2, -z+1/2'
'-x, -y, -z'
'x, -y, z-1/2'
'-x+1/2, -y+1/2, -z'
'x+1/2, -y+1/2, z-1/2'

loop_
_atom_site_label
_atom_site_type_symbol
_atom_site_fract_x
_atom_site_fract_y
_atom_site_fract_z
_atom_site_U_iso_or_equiv
_atom_site_adp_type
_atom_site_occupancy
_atom_site_site_symmetry_order
_atom_site_calc_flag
_atom_site_refinement_flags_posn
_atom_site_refinement_flags_adp
_atom_site_refinement_flags_occupancy
_atom_site_disorder_assembly
_atom_site_disorder_group
O001 O 0.26962(17) 0.9477(3) 0.61628(11) 0.0378(6) Uani 1 1 d . . . . .
O002 O 0.0000 1.0068(4) 0.7500 0.0374(8) Uani 1 2 d S T P . .
N003 N 0.28478(18) 0.6478(3) 0.64030(12) 0.0279(6) Uani 1 1 d . . . . .
H003 H 0.3226 0.5528 0.6370 0.033 Uiso 1 1 calc R . . . .
O004 O 0.6530(2) 0.6959(3) 0.40118(15) 0.0622(9) Uani 1 1 d . . . . .
H00C H 0.6764 0.8048 0.3990 0.093 Uiso 1 1 d G . . . .
H00F H 0.6216 0.6994 0.4331 0.093 Uiso 1 1 d G . . . .
N5 N 0.5304(2) 0.7325(4) 0.49468(13) 0.0349(7) Uani 1 1 d . . . . .
C006 C 0.0707(2) 0.7207(4) 0.72385(13) 0.0213(6) Uani 1 1 d . . . . .
C007 C 0.0449(2) 0.5412(4) 0.73468(13) 0.0212(6) Uani 1 1 d . . . . .
C008 C 0.2050(2) 0.6230(4) 0.67468(13) 0.0236(6) Uani 1 1 d . . . . .
C009 C 0.3084(2) 0.7978(4) 0.61272(14) 0.0256(7) Uani 1 1 d . . . . .
C00A C 0.1496(2) 0.7653(4) 0.69408(13) 0.0246(7) Uani 1 1 d . . . . .
H00A H 0.1657 0.8877 0.6871 0.030 Uiso 1 1 calc R . . . .
C00B C 0.1814(2) 0.4444(4) 0.68725(14) 0.0268(7) Uani 1 1 d . . . . .
H00B H 0.2208 0.3493 0.6748 0.032 Uiso 1 1 calc R . . . .
C00C C 0.0000 0.8418(5) 0.7500 0.0250(9) Uani 1 2 d S T P . .
C00D C 0.1021(2) 0.4023(4) 0.71726(14) 0.0261(7) Uani 1 1 d . . . . .
H00D H 0.0874 0.2802 0.7257 0.031 Uiso 1 1 calc R . . . .
C00E C 0.4743(2) 0.6725(4) 0.59194(15) 0.0299(7) Uani 1 1 d . . . . .
H00E H 0.4853 0.6145 0.6320 0.036 Uiso 1 1 calc R . . . .
C00F C 0.3879(2) 0.7735(4) 0.57175(15) 0.0280(7) Uani 1 1 d . . . . .
C00G C 0.3744(2) 0.8536(5) 0.51276(15) 0.0330(7) Uani 1 1 d . . . . .
H00G H 0.3168 0.9254 0.4979 0.040 Uiso 1 1 calc R . . . .
C00H C 0.5441(2) 0.6585(4) 0.55237(17) 0.0355(8) Uani 1 1 d . . . . .
H00H H 0.6043 0.5934 0.5668 0.043 Uiso 1 1 calc R . . . .
C00I C 0.4467(2) 0.8268(5) 0.47593(16) 0.0361(8) Uani 1 1 d . . . . .
H00I H 0.4361 0.8786 0.4348 0.043 Uiso 1 1 calc R . . . .

loop_
_atom_site_aniso_label
_atom_site_aniso_U_11
_atom_site_aniso_U_22
_atom_site_aniso_U_33
_atom_site_aniso_U_23
_atom_site_aniso_U_13
_atom_site_aniso_U_12
O001 0.0403(13) 0.0256(12) 0.0562(15) 0.0036(10) 0.0318(11) -0.0010(10)
O002 0.050(2) 0.0164(15) 0.056(2) 0.000 0.0365(17) 0.000
N003 0.0281(13) 0.0244(13) 0.0353(14) 0.0018(11) 0.0171(11) 0.0065(11)
O004 0.086(2) 0.0261(13) 0.096(2) -0.0110(14) 0.0744(18) -0.0093(14)
N5 0.0365(15) 0.0321(15) 0.0426(17) -0.0060(13) 0.0251(13) -0.0064(13)
C006 0.0250(15) 0.0167(13) 0.0253(15) -0.0012(11) 0.0129(12) 0.0010(12)
C007 0.0211(14) 0.0211(14) 0.0233(15) -0.0014(11) 0.0091(11) -0.0002(12)
C008 0.0223(15) 0.0248(15) 0.0270(15) -0.0012(12) 0.0134(12) -0.0001(12)
C009 0.0200(14) 0.0273(16) 0.0331(17) -0.0061(13) 0.0144(12) -0.0034(12)
C00A 0.0286(16) 0.0181(14) 0.0317(17) -0.0004(12) 0.0177(13) -0.0012(12)
C00B 0.0278(16) 0.0218(15) 0.0346(17) 0.0000(13) 0.0157(13) 0.0044(12)
C00C 0.027(2) 0.019(2) 0.033(2) 0.000 0.0156(18) 0.000
C00D 0.0272(15) 0.0188(14) 0.0356(17) 0.0013(13) 0.0145(13) 0.0026(12)
C00E 0.0293(16) 0.0263(16) 0.0371(18) -0.0009(14) 0.0138(13) -0.0031(13)
C00F 0.0258(15) 0.0274(16) 0.0349(18) -0.0049(13) 0.0162(13) -0.0078(13)
C00G 0.0292(17) 0.0355(18) 0.0377(18) 0.0000(15) 0.0147(14) -0.0045(15)
C00H 0.0315(17) 0.0286(17) 0.050(2) -0.0014(16) 0.0185(15) -0.0015(14)
C00I 0.0379(19) 0.0399(19) 0.0336(18) -0.0045(15) 0.0149(15) -0.0106(16)

loop_
_atom_type_symbol
_atom_type_description
_atom_type_scat_dispersion_real
_atom_type_scat_dispersion_imag
_atom_type_scat_source
C C 0.0033 0.0016 'International Tables Vol C Tables 4.2.6.8 and 6.1.1.4'
H H 0.0000 0.0000 'International Tables Vol C Tables 4.2.6.8 and 6.1.1.4'
N N 0.0061 0.0033 'International Tables Vol C Tables 4.2.6.8 and 6.1.1.4'
O O 0.0106 0.0060 'International Tables Vol C Tables 4.2.6.8 and 6.1.1.4'

loop_
_geom_angle_atom_site_label_1
_geom_angle_atom_site_label_2
_geom_angle_atom_site_label_3
_geom_angle
_geom_angle_site_symmetry_1
_geom_angle_site_symmetry_3
_geom_angle_publ_flag
C008 N003 H003 116.4 . . ?
C009 N003 H003 116.4 . . ?
C009 N003 C008 127.3(2) . . ?
H00C O004 H00F 104.5 . . ?
C00I N5 C00H 117.6(3) . . ?
C007 C006 C00C 108.1(2) . . ?
C00A C006 C007 122.6(2) . . ?
C00A C006 C00C 129.3(3) . . ?
C006 C007 C007 108.77(15) . 2_556 ?
C00D C007 C006 119.4(2) . . ?
C00D C007 C007 131.78(16) . 2_556 ?
C00A C008 N003 123.7(3) . . ?
C00B C008 N003 116.3(2) . . ?
C00B C008 C00A 120.0(2) . . ?
O001 C009 N003 125.8(3) . . ?
O001 C009 C00F 119.7(3) . . ?
N003 C009 C00F 114.4(3) . . ?
C006 C00A C008 117.4(3) . . ?
C006 C00A H00A 121.3 . . ?
C008 C00A H00A 121.3 . . ?
C008 C00B H00B 119.1 . . ?
C00D C00B C008 121.8(3) . . ?
C00D C00B H00B 119.1 . . ?
O002 C00C C006 126.89(16) . . ?
O002 C00C C006 126.89(16) . 2_556 ?
C006 C00C C006 106.2(3) . 2_556 ?
C007 C00D C00B 118.7(3) . . ?
C007 C00D H00D 120.7 . . ?
C00B C00D H00D 120.7 . . ?
C00F C00E H00E 120.7 . . ?
C00H C00E H00E 120.7 . . ?
C00H C00E C00F 118.6(3) . . ?
C00E C00F C009 121.9(3) . . ?
C00G C00F C009 119.4(3) . . ?
C00G C00F C00E 118.8(3) . . ?
C00F C00G H00G 120.8 . . ?
C00I C00G C00F 118.3(3) . . ?
C00I C00G H00G 120.8 . . ?
N5 C00H C00E 122.9(3) . . ?
N5 C00H H00H 118.6 . . ?
C00E C00H H00H 118.6 . . ?
N5 C00I C00G 123.8(3) . . ?
N5 C00I H00I 118.1 . . ?
C00G C00I H00I 118.1 . . ?

loop_
_geom_bond_atom_site_label_1
_geom_bond_atom_site_label_2
_geom_bond_distance
_geom_bond_site_symmetry_2
_geom_bond_publ_flag
O001 C009 1.236(4) . ?
O002 C00C 1.221(5) . ?
N003 H003 0.8800 . ?
N003 C008 1.426(3) . ?
N003 C009 1.324(4) . ?
O004 H00C 0.8701 . ?
O004 H00F 0.8701 . ?
N5 C00H 1.337(4) . ?
N5 C00I 1.331(4) . ?
C006 C007 1.404(4) . ?
C006 C00A 1.382(4) . ?
C006 C00C 1.493(3) . ?
C007 C007 1.484(5) 2_556 ?
C007 C00D 1.380(4) . ?
C008 C00A 1.400(4) . ?
C008 C00B 1.399(4) . ?
C009 C00F 1.519(4) . ?
C00A H00A 0.9500 . ?
C00B H00B 0.9500 . ?
C00B C00D 1.384(4) . ?
C00C C006 1.493(4) 2_556 ?
C00D H00D 0.9500 . ?
C00E H00E 0.9500 . ?
C00E C00F 1.392(4) . ?
C00E C00H 1.384(4) . ?
C00F C00G 1.381(4) . ?
C00G H00G 0.9500 . ?
C00G C00I 1.380(4) . ?
C00H H00H 0.9500 . ?
C00I H00I 0.9500 . ?

loop_
_geom_hbond_atom_site_label_D
_geom_hbond_atom_site_label_H
_geom_hbond_atom_site_label_A
_geom_hbond_distance_DH
_geom_hbond_distance_HA
_geom_hbond_distance_DA
_geom_hbond_angle_DHA
_geom_hbond_site_symmetry_A
N003 H003 O004 0.88 2.07 2.872(3) 151.7 5_666
